data_8100814
loop_
_publ_author_name
'Zhang, Li-rong'
'Kniep, R\"udiger'

_publ_section_title
;
Crystal structure of sodium vanadium(III) (monohydrogenmonophosphate-
dihydrogenmonoborate-monophosphate), NaV[BP~2~O~7~(OH)~3~]
;
_journal_issue 4
_journal_name_full 'Zeitschrift f\"ur Kristallographie - New Crystal Structures'
_journal_page_first 477
_journal_page_last 478
_journal_volume 217
_journal_year 2002
_chemical_formula_moiety 'Na V [B P2 O7 (O H)3]'
_chemical_formula_structural 'Na V [B P2 O7 (O H)3]'
_chemical_formula_sum 'B H3 Na O10 P2 V'
_chemical_formula_weight 154.85
_chemical_name_common ' Na V [B P2 O7 (O H)3]'
_space_group_IT_number 15
_symmetry_cell_setting monoclinic
_symmetry_space_group_name_Hall '-C 2yc'
_symmetry_space_group_name_H-M 'C 1 2/c 1'
_cell_angle_alpha 90.00
_cell_angle_beta 116.5500(10)
_cell_angle_gamma 90.00
_cell_formula_units_Z 4
_cell_length_a 10.4152(3)
_cell_length_b 8.2356(9)
_cell_length_c 9.1963(6)
_cell_measurement_temperature 293(2)
_cell_volume 705.63(9)
_diffrn_ambient_temperature 293(2)
_exptl_crystal_density_diffrn 1.458
_cod_original_sg_symbol_H-M 'C 2/c'
_cod_original_formula_sum 'H3 B1 Na1 O10 P2 V'
_cod_database_code 8100814

loop_
_symmetry_equiv_pos_as_xyz
'x, y, z'
'-x, y, -z+1/2'
'x+1/2, y+1/2, z'
'-x+1/2, y+1/2, -z+1/2'
'-x, -y, -z'
'x, -y, z-1/2'
'-x+1/2, -y+1/2, -z'
'x+1/2, -y+1/2, z-1/2'

loop_
_atom_site_label
_atom_site_type_symbol
_atom_site_fract_x
_atom_site_fract_y
_atom_site_fract_z
_atom_site_U_iso_or_equiv
_atom_site_adp_type
_atom_site_occupancy
_atom_site_symmetry_multiplicity
_atom_site_Wyckoff_symbol
_atom_site_calc_flag
_atom_site_refinement_flags
_atom_site_disorder_assembly
_atom_site_disorder_group
V V 0.2500 0.2500 0.0000 0.00695(14) Uani 1 4 c d S . .
P P 0.27796(6) 0.06819(7) 0.32229(7) 0.00678(14) Uani 1 8 f d . . .
O1 O 0.44034(18) 0.3729(2) 0.1010(2) 0.0098(3) Uani 1 8 f d . . .
O2 O 0.32442(18) 0.1017(2) 0.1898(2) 0.0096(3) Uani 1 8 f d . . .
O3 O 0.11129(17) 0.0821(2) 0.2500(2) 0.0104(3) Uani 1 8 f d . . .
O4 O 0.17224(18) 0.3971(2) 0.1114(2) 0.0099(3) Uani 1 8 f d . . .
O5 O 0.34052(19) 0.1981(2) 0.4573(2) 0.0124(3) Uani 1 8 f d . . .
B B 0.5000 0.4738(4) 0.2500 0.0061(5) Uani 1 4 e d S . .
Na Na 0.5000 0.1336(2) 0.7500 0.0197(3) Uani 1 4 e d S . .
H1 H 0.489(6) 0.345(7) 0.074(6) 0.050 Uiso 1 8 f d . . .
H2 H 0.2500 0.2500 0.5000 0.050 Uiso 1 4 d d S . .

loop_
_atom_site_aniso_label
_atom_site_aniso_U_11
_atom_site_aniso_U_22
_atom_site_aniso_U_33
_atom_site_aniso_U_23
_atom_site_aniso_U_13
_atom_site_aniso_U_12
V 0.0077(2) 0.0062(3) 0.0068(2) -0.00169(17) 0.00313(17) -0.00156(18)
P 0.0065(2) 0.0068(3) 0.0074(2) 0.00087(18) 0.00337(17) -0.00008(19)
O1 0.0079(7) 0.0115(8) 0.0098(7) -0.0035(6) 0.0038(5) -0.0018(6)
O2 0.0107(7) 0.0106(8) 0.0092(7) 0.0041(5) 0.0061(6) 0.0026(6)
O3 0.0066(6) 0.0091(8) 0.0148(7) 0.0029(6) 0.0041(6) -0.0007(6)
O4 0.0106(7) 0.0079(8) 0.0133(7) -0.0029(6) 0.0072(6) -0.0017(6)
O5 0.0119(8) 0.0121(8) 0.0121(7) -0.0054(6) 0.0045(6) -0.0011(6)
B 0.0045(12) 0.0075(15) 0.0060(12) 0.000 0.0022(10) 0.000
Na 0.0162(7) 0.0194(8) 0.0219(8) 0.000 0.0072(6) 0.000

loop_
_geom_bond_atom_site_label_1
_geom_bond_atom_site_label_2
_geom_bond_distance
_geom_bond_site_symmetry_2
_geom_bond_publ_flag
V1 O4 1.9783(17) 7 n
V1 O4 1.9783(17) . n
V1 O2 1.9821(16) 7 n
V1 O2 1.9821(16) . n
V1 O1 2.0423(17) 7 n
V1 O1 2.0423(17) . n
P2 O2 1.5238(17) . n
P2 O4 1.5310(18) 4_545 n
P2 O5 1.5451(18) . n
P2 O3 1.5611(17) . n
P2 Na1 3.1505(11) 5_656 n
O1 B1 1.481(3) . n
O1 H1 0.70(5) . n
O2 Na1 2.550(2) 5_656 n
O3 B1 1.463(3) 3_445 n
O3 Na1 2.612(2) 7_556 n
O4 P2 1.5310(18) 4 n
O4 Na1 2.6367(17) 7_556 n
O5 Na1 2.5077(18) . n
O5 H2 1.2477(18) . n
B1 O3 1.463(3) 3 n
B1 O3 1.463(3) 4 n
B1 O1 1.481(3) 2_655 n
Na1 O5 2.5077(18) 2_656 n
Na1 O2 2.550(2) 6_556 n
Na1 O2 2.550(2) 5_656 n
Na1 O3 2.612(2) 8_556 n
Na1 O3 2.612(2) 7_556 n
Na1 O4 2.6367(17) 8_556 n
Na1 O4 2.6367(17) 7_556 n
Na1 P2 3.1505(11) 6_556 n
Na1 P2 3.1505(11) 5_656 n
